data_4303665
loop_
_publ_author_name
'Xiaodi Kou'
'Xiaoyu Wang'
'Daniel Mendoza-Espinosa'
'Lev N. Zakharov'
'Arnold L. Rheingold'
'William H. Watson'
'Kimberly A. Brien'
'L. Kasun Jayarathna'
'Tracy A. Hanna'

_publ_section_title
;
Bismuth Aryloxides
;
_journal_name_full 'Inorganic Chemistry'
_journal_page_first 11002
_journal_page_last 11016
_journal_paper_doi 10.1021/ic901134t
_journal_volume 48
_journal_year 2009
_chemical_formula_sum 'C90 H90 Bi4 Li2 O12'
_chemical_formula_weight 2213.42
_chemical_name_systematic
; 

 ? 

;
_space_group_IT_number 2
_symmetry_cell_setting triclinic
_symmetry_space_group_name_Hall '-P 1'
_symmetry_space_group_name_H-M 'P -1'
_atom_sites_solution_hydrogens geom
_atom_sites_solution_primary direct
_atom_sites_solution_secondary difmap
_audit_creation_method SHELXLTL
_cell_angle_alpha 109.9310(10)
_cell_angle_beta 104.1920(10)
_cell_angle_gamma 101.7880(10)
_cell_formula_units_Z 1
_cell_length_a 12.6805(9)
_cell_length_b 13.1859(9)
_cell_length_c 14.0822(10)
_cell_measurement_reflns_used 7533
_cell_measurement_temperature 100(2)
_cell_measurement_theta_max 0.00
_cell_measurement_theta_min 0.00
_cell_volume 2036.2(2)
_computing_cell_refinement 'Bruker SMART'
_computing_data_collection 'Bruker SMART'
_computing_data_reduction 'Bruker SAINT'
_computing_molecular_graphics 'Bruker SHELXTL'
_computing_publication_material 'Bruker SHELXTL'
_computing_structure_refinement 'Bruker SHELXTL'
_computing_structure_solution 'Bruker SHELXTL'
_diffrn_ambient_temperature 100(2)
_diffrn_measured_fraction_theta_full 0.989
_diffrn_measured_fraction_theta_max 0.949
_diffrn_measurement_device_type 'CCD area detector Bruker Apex'
_diffrn_measurement_method 'phi and omega scans'
_diffrn_radiation_monochromator graphite
_diffrn_radiation_source 'fine-focus sealed tube'
_diffrn_radiation_type MoK\a
_diffrn_radiation_wavelength 0.71073
_diffrn_reflns_av_R_equivalents 0.0232
_diffrn_reflns_av_sigmaI/netI 0.0331
_diffrn_reflns_limit_h_max 16
_diffrn_reflns_limit_h_min -16
_diffrn_reflns_limit_k_max 17
_diffrn_reflns_limit_k_min -17
_diffrn_reflns_limit_l_max 18
_diffrn_reflns_limit_l_min -18
_diffrn_reflns_number 20850
_diffrn_reflns_theta_full 25.00
_diffrn_reflns_theta_max 28.28
_diffrn_reflns_theta_min 1.73
_exptl_absorpt_coefficient_mu 8.677
_exptl_absorpt_correction_T_max 0.2757
_exptl_absorpt_correction_T_min 0.2203
_exptl_absorpt_correction_type multi-scan
_exptl_absorpt_process_details sadabs
_exptl_crystal_colour yellow
_exptl_crystal_density_diffrn 1.805
_exptl_crystal_density_method 'not measured'
_exptl_crystal_description block
_exptl_crystal_F_000 1064
_exptl_crystal_size_max 0.25
_exptl_crystal_size_mid 0.25
_exptl_crystal_size_min 0.20
_refine_diff_density_max 1.206
_refine_diff_density_min -0.956
_refine_diff_density_rms 0.116
_refine_ls_extinction_method none
_refine_ls_goodness_of_fit_ref 1.042
_refine_ls_hydrogen_treatment constr
_refine_ls_matrix_type full
_refine_ls_number_parameters 482
_refine_ls_number_reflns 9083
_refine_ls_number_restraints 0
_refine_ls_restrained_S_all 1.042
_refine_ls_R_factor_all 0.0247
_refine_ls_R_factor_gt 0.0208
_refine_ls_shift/su_max 0.003
_refine_ls_shift/su_mean 0.000
_refine_ls_structure_factor_coef Fsqd
_refine_ls_weighting_details 'calc w=1/[\s^2^(Fo^2^)+(0.0200P)^2^+0.0000P] where P=(Fo^2^+2Fc^2^)/3'
_refine_ls_weighting_scheme calc
_refine_ls_wR_factor_gt 0.0461
_refine_ls_wR_factor_ref 0.0472
_reflns_number_gt 8093
_reflns_number_total 9083
_reflns_threshold_expression >2sigma(I)
_cod_data_source_file ic901134t_si_001_09.cif
_cod_data_source_block tcu104
_cod_depositor_comments
;
The following automatic conversions were performed:
'_symmetry_cell_setting' value 'Triclinic' changed to 'triclinic'
according to '/home/saulius/struct/CIF-dictionaries/cif_core.dic'
dictionary named 'cif_core.dic' version 2.4.1 from 2010-06-29.

Automatic conversion script
Id: cif_fix_enum 1527 2010-12-29 10:47:43Z saulius 
;
_cod_database_code 4303665

loop_
_symmetry_equiv_pos_as_xyz
'x, y, z'
'-x, -y, -z'

loop_
_atom_site_label
_atom_site_type_symbol
_atom_site_fract_x
_atom_site_fract_y
_atom_site_fract_z
_atom_site_U_iso_or_equiv
_atom_site_adp_type
_atom_site_occupancy
_atom_site_symmetry_multiplicity
_atom_site_calc_flag
_atom_site_refinement_flags
_atom_site_disorder_assembly
_atom_site_disorder_group
Bi1 Bi 0.014894(9) 0.116659(8) 0.456002(8) 0.01099(3) Uani 1 1 d . . .
Bi2 Bi -0.224476(9) -0.146861(8) 0.278608(8) 0.01246(3) Uani 1 1 d . . .
O1 O -0.10786(16) 0.15725(16) 0.55008(15) 0.0152(4) Uani 1 1 d . . .
O2 O 0.11211(16) 0.02436(16) 0.35284(15) 0.0150(4) Uani 1 1 d . . .
O3 O -0.14799(16) 0.03423(16) 0.28775(15) 0.0152(4) Uani 1 1 d . . .
O4 O -0.10754(17) -0.21183(17) 0.20817(15) 0.0181(5) Uani 1 1 d . . .
O5 O -0.21319(17) -0.24899(16) 0.37747(15) 0.0185(5) Uani 1 1 d . . .
O6 O -0.07338(16) -0.06072(15) 0.40953(14) 0.0122(4) Uani 1 1 d . . .
C11 C -0.2220(2) 0.1306(2) 0.5016(2) 0.0139(6) Uani 1 1 d . . .
C12 C -0.2951(3) 0.0198(2) 0.4681(2) 0.0163(6) Uani 1 1 d . . .
H12A H -0.2633 -0.0365 0.4786 0.020 Uiso 1 1 calc R . .
C13 C -0.4134(3) -0.0093(2) 0.4195(2) 0.0180(6) Uani 1 1 d . . .
H13A H -0.4613 -0.0847 0.3970 0.022 Uiso 1 1 calc R . .
C14 C -0.4609(3) 0.0723(3) 0.4043(2) 0.0211(7) Uani 1 1 d . . .
H14A H -0.5413 0.0533 0.3708 0.025 Uiso 1 1 calc R . .
C15 C -0.3893(3) 0.1819(2) 0.4385(2) 0.0198(7) Uani 1 1 d . . .
H15A H -0.4223 0.2377 0.4288 0.024 Uiso 1 1 calc R . .
C16 C -0.2708(3) 0.2135(2) 0.4868(2) 0.0169(6) Uani 1 1 d . . .
C17 C -0.1993(3) 0.3357(3) 0.5267(3) 0.0246(7) Uani 1 1 d . . .
H17A H -0.1188 0.3456 0.5656 0.029 Uiso 1 1 calc R . .
H17B H -0.2005 0.3553 0.4646 0.029 Uiso 1 1 calc R . .
C18 C -0.2430(3) 0.4145(3) 0.6001(3) 0.0302(8) Uani 1 1 d . . .
H18A H -0.2377 0.4089 0.6665 0.036 Uiso 1 1 calc R . .
C19 C -0.2877(3) 0.4901(3) 0.5826(3) 0.0330(8) Uani 1 1 d . . .
H19A H -0.2951 0.4993 0.5175 0.040 Uiso 1 1 calc R . .
H19B H -0.3129 0.5360 0.6350 0.040 Uiso 1 1 calc R . .
C21 C 0.1928(2) 0.0778(2) 0.3239(2) 0.0132(6) Uani 1 1 d . . .
C22 C 0.2681(2) 0.1872(2) 0.3920(2) 0.0161(6) Uani 1 1 d . . .
H22A H 0.2633 0.2246 0.4608 0.019 Uiso 1 1 calc R . .
C23 C 0.3497(3) 0.2421(3) 0.3607(2) 0.0202(7) Uani 1 1 d . . .
H23A H 0.3996 0.3167 0.4078 0.024 Uiso 1 1 calc R . .
C24 C 0.3586(3) 0.1888(3) 0.2613(2) 0.0211(7) Uani 1 1 d . . .
H24A H 0.4141 0.2262 0.2393 0.025 Uiso 1 1 calc R . .
C25 C 0.2855(3) 0.0799(3) 0.1941(2) 0.0197(7) Uani 1 1 d . . .
H25A H 0.2923 0.0428 0.1261 0.024 Uiso 1 1 calc R . .
C26 C 0.2029(2) 0.0236(2) 0.2230(2) 0.0149(6) Uani 1 1 d . . .
C27 C 0.1226(3) -0.0941(3) 0.1461(2) 0.0207(7) Uani 1 1 d . . .
H27A H 0.0439 -0.0965 0.1453 0.025 Uiso 1 1 calc R . .
H27B H 0.1236 -0.1066 0.0730 0.025 Uiso 1 1 calc R . .
C28 C 0.1483(3) -0.1909(3) 0.1699(3) 0.0247(7) Uani 1 1 d . . .
H28A H 0.1011 -0.2656 0.1201 0.030 Uiso 1 1 calc R . .
C29 C 0.2304(3) -0.1814(3) 0.2537(3) 0.0261(7) Uani 1 1 d . . .
H29A H 0.2797 -0.1083 0.3055 0.031 Uiso 1 1 calc R . .
H29B H 0.2404 -0.2476 0.2622 0.031 Uiso 1 1 calc R . .
C31 C -0.2109(2) 0.0730(2) 0.2218(2) 0.0152(6) Uani 1 1 d . . .
C32 C -0.3282(3) 0.0538(2) 0.2076(2) 0.0184(6) Uani 1 1 d . . .
H32A H -0.3616 0.0184 0.2463 0.022 Uiso 1 1 calc R . .
C33 C -0.3946(3) 0.0867(3) 0.1371(2) 0.0233(7) Uani 1 1 d . . .
H33A H -0.4740 0.0729 0.1269 0.028 Uiso 1 1 calc R . .
C34 C -0.3462(3) 0.1394(3) 0.0818(2) 0.0246(7) Uani 1 1 d . . .
H34A H -0.3923 0.1598 0.0317 0.029 Uiso 1 1 calc R . .
C35 C -0.2305(3) 0.1621(3) 0.0997(2) 0.0226(7) Uani 1 1 d . . .
H35A H -0.1968 0.2015 0.0637 0.027 Uiso 1 1 calc R . .
C36 C -0.1612(3) 0.1289(2) 0.1691(2) 0.0177(6) Uani 1 1 d . . .
C37 C -0.0341(3) 0.1576(3) 0.1883(2) 0.0199(7) Uani 1 1 d . . .
H37A H -0.0092 0.0928 0.1938 0.024 Uiso 1 1 calc R . .
H37B H -0.0201 0.1674 0.1253 0.024 Uiso 1 1 calc R . .
C38 C 0.0378(3) 0.2632(3) 0.2879(2) 0.0220(7) Uani 1 1 d . . .
H38A H 0.1169 0.2905 0.2978 0.026 Uiso 1 1 calc R . .
C39 C 0.0022(3) 0.3216(3) 0.3624(3) 0.0275(8) Uani 1 1 d . . .
H39A H -0.0761 0.2978 0.3561 0.033 Uiso 1 1 calc R . .
H39B H 0.0547 0.3875 0.4226 0.033 Uiso 1 1 calc R . .
C41 C -0.1334(2) -0.2998(3) 0.1100(2) 0.0184(6) Uani 1 1 d . . .
C42 C -0.1194(3) -0.4025(3) 0.1090(3) 0.0261(7) Uani 1 1 d . . .
H42A H -0.0997 -0.4122 0.1743 0.031 Uiso 1 1 calc R . .
C43 C -0.1343(3) -0.4902(3) 0.0132(3) 0.0402(10) Uani 1 1 d . . .
H43A H -0.1247 -0.5601 0.0123 0.048 Uiso 1 1 calc R . .
C44 C -0.1632(4) -0.4749(3) -0.0809(3) 0.0464(11) Uani 1 1 d . . .
H44A H -0.1721 -0.5344 -0.1467 0.056 Uiso 1 1 calc R . .
C45 C -0.1792(3) -0.3745(3) -0.0809(3) 0.0371(9) Uani 1 1 d . . .
H45A H -0.1997 -0.3661 -0.1467 0.044 Uiso 1 1 calc R . .
C46 C -0.1659(3) -0.2852(3) 0.0142(2) 0.0232(7) Uani 1 1 d . . .
C47 C -0.1903(3) -0.1786(3) 0.0141(3) 0.0264(7) Uani 1 1 d . . .
H47A H -0.1737 -0.1653 -0.0465 0.032 Uiso 1 1 calc R . .
H47B H -0.1379 -0.1136 0.0815 0.032 Uiso 1 1 calc R . .
C48 C -0.3116(3) -0.1821(3) 0.0045(2) 0.0263(8) Uani 1 1 d . . .
H48A H -0.3300 -0.1144 0.0103 0.032 Uiso 1 1 calc R . .
C49 C -0.3942(3) -0.2705(3) -0.0113(3) 0.0357(9) Uani 1 1 d . . .
H49A H -0.3794 -0.3399 -0.0176 0.043 Uiso 1 1 calc R . .
H49B H -0.4688 -0.2652 -0.0164 0.043 Uiso 1 1 calc R . .
C51 C -0.2616(2) -0.3631(2) 0.3449(2) 0.0145(6) Uani 1 1 d . . .
C52 C -0.1936(3) -0.4334(3) 0.3327(2) 0.0214(7) Uani 1 1 d . . .
H52A H -0.1139 -0.4013 0.3483 0.026 Uiso 1 1 calc R . .
C53 C -0.2401(3) -0.5498(3) 0.2982(3) 0.0281(8) Uani 1 1 d . . .
H53A H -0.1929 -0.5973 0.2888 0.034 Uiso 1 1 calc R . .
C54 C -0.3557(3) -0.5961(3) 0.2775(3) 0.0320(8) Uani 1 1 d . . .
H54A H -0.3882 -0.6757 0.2544 0.038 Uiso 1 1 calc R . .
C55 C -0.4239(3) -0.5265(3) 0.2903(3) 0.0267(7) Uani 1 1 d . . .
H55A H -0.5032 -0.5593 0.2763 0.032 Uiso 1 1 calc R . .
C56 C -0.3797(3) -0.4100(2) 0.3231(2) 0.0186(6) Uani 1 1 d . . .
C57 C -0.4577(3) -0.3378(3) 0.3318(3) 0.0242(7) Uani 1 1 d . . .
H57A H -0.5161 -0.3675 0.3596 0.029 Uiso 1 1 calc R . .
H57B H -0.4121 -0.2593 0.3848 0.029 Uiso 1 1 calc R . .
C58 C -0.5177(3) -0.3342(3) 0.2279(3) 0.0333(9) Uani 1 1 d . . .
H58A H -0.5665 -0.2882 0.2300 0.040 Uiso 1 1 calc R . .
C59 C -0.5094(3) -0.3884(3) 0.1344(3) 0.0457(11) Uani 1 1 d . . .
H59A H -0.4617 -0.4355 0.1283 0.055 Uiso 1 1 calc R . .
H59B H -0.5511 -0.3806 0.0728 0.055 Uiso 1 1 calc R . .
Li1 Li 0.0475(4) -0.1292(4) 0.3260(4) 0.0189(11) Uiso 1 1 d . . .

loop_
_atom_site_aniso_label
_atom_site_aniso_U_11
_atom_site_aniso_U_22
_atom_site_aniso_U_33
_atom_site_aniso_U_23
_atom_site_aniso_U_13
_atom_site_aniso_U_12
Bi1 0.01097(6) 0.01000(6) 0.01222(6) 0.00485(4) 0.00411(4) 0.00311(4)
Bi2 0.01040(6) 0.01218(6) 0.01163(6) 0.00367(4) 0.00154(4) 0.00207(4)
O1 0.0117(10) 0.0174(11) 0.0158(10) 0.0050(9) 0.0049(8) 0.0063(8)
O2 0.0139(11) 0.0150(11) 0.0171(10) 0.0056(9) 0.0092(8) 0.0041(8)
O3 0.0140(10) 0.0153(10) 0.0148(10) 0.0075(8) 0.0010(8) 0.0042(8)
O4 0.0149(11) 0.0194(11) 0.0141(10) 0.0009(9) 0.0039(9) 0.0052(9)
O5 0.0212(11) 0.0131(11) 0.0152(10) 0.0063(9) 0.0013(9) -0.0012(9)
O6 0.0123(10) 0.0092(10) 0.0121(9) 0.0040(8) 0.0011(8) 0.0020(8)
C11 0.0131(15) 0.0186(15) 0.0105(13) 0.0043(12) 0.0060(11) 0.0065(12)
C12 0.0203(16) 0.0166(15) 0.0140(14) 0.0064(12) 0.0064(12) 0.0087(13)
C13 0.0175(16) 0.0160(15) 0.0193(15) 0.0058(13) 0.0082(13) 0.0031(12)
C14 0.0123(15) 0.0265(18) 0.0218(16) 0.0083(14) 0.0036(13) 0.0060(13)
C15 0.0173(16) 0.0187(16) 0.0241(16) 0.0079(13) 0.0075(13) 0.0084(13)
C16 0.0174(16) 0.0162(15) 0.0177(15) 0.0060(12) 0.0075(12) 0.0066(12)
C17 0.0190(17) 0.0189(17) 0.0360(19) 0.0129(15) 0.0065(15) 0.0074(14)
C18 0.039(2) 0.0212(18) 0.0251(18) 0.0077(15) 0.0068(16) 0.0064(16)
C19 0.033(2) 0.0238(19) 0.044(2) 0.0104(17) 0.0199(18) 0.0112(16)
C21 0.0090(14) 0.0170(15) 0.0176(14) 0.0106(12) 0.0045(12) 0.0061(12)
C22 0.0146(15) 0.0179(15) 0.0167(14) 0.0074(12) 0.0051(12) 0.0070(12)
C23 0.0159(16) 0.0165(16) 0.0290(17) 0.0112(14) 0.0057(13) 0.0059(13)
C24 0.0186(16) 0.0254(17) 0.0277(17) 0.0184(15) 0.0108(14) 0.0072(14)
C25 0.0197(17) 0.0286(18) 0.0185(15) 0.0141(14) 0.0103(13) 0.0106(14)
C26 0.0122(15) 0.0187(15) 0.0144(14) 0.0077(12) 0.0038(12) 0.0058(12)
C27 0.0190(17) 0.0245(17) 0.0126(14) 0.0029(13) 0.0052(13) 0.0034(13)
C28 0.0247(18) 0.0160(16) 0.0280(18) 0.0005(14) 0.0141(15) 0.0043(14)
C29 0.031(2) 0.0207(17) 0.0328(19) 0.0111(15) 0.0178(16) 0.0114(15)
C31 0.0175(15) 0.0125(14) 0.0127(14) 0.0025(12) 0.0016(12) 0.0076(12)
C32 0.0202(16) 0.0155(15) 0.0174(15) 0.0052(12) 0.0060(13) 0.0046(13)
C33 0.0159(16) 0.0252(18) 0.0229(16) 0.0039(14) 0.0031(13) 0.0091(14)
C34 0.0285(18) 0.0263(18) 0.0179(16) 0.0081(14) 0.0025(14) 0.0150(15)
C35 0.0297(19) 0.0220(17) 0.0171(15) 0.0088(13) 0.0058(14) 0.0114(14)
C36 0.0190(16) 0.0171(15) 0.0146(14) 0.0043(12) 0.0023(12) 0.0088(13)
C37 0.0205(17) 0.0224(17) 0.0212(16) 0.0128(14) 0.0084(13) 0.0078(13)
C38 0.0173(16) 0.0250(17) 0.0249(17) 0.0153(14) 0.0037(13) 0.0049(14)
C39 0.0249(18) 0.0226(18) 0.0290(18) 0.0092(15) 0.0025(15) 0.0058(15)
C41 0.0127(15) 0.0195(16) 0.0162(15) 0.0011(13) 0.0050(12) 0.0022(12)
C42 0.0286(19) 0.0246(18) 0.0230(17) 0.0056(14) 0.0114(15) 0.0086(15)
C43 0.043(2) 0.025(2) 0.044(2) 0.0035(17) 0.0125(19) 0.0137(18)
C44 0.055(3) 0.040(2) 0.027(2) -0.0061(18) 0.0117(19) 0.018(2)
C45 0.038(2) 0.049(2) 0.0158(17) 0.0044(17) 0.0069(16) 0.0141(19)
C46 0.0169(16) 0.0273(18) 0.0213(16) 0.0063(14) 0.0061(13) 0.0058(14)
C47 0.0220(18) 0.0321(19) 0.0255(17) 0.0149(15) 0.0054(14) 0.0073(15)
C48 0.0257(19) 0.036(2) 0.0179(16) 0.0118(15) 0.0040(14) 0.0130(16)
C49 0.024(2) 0.040(2) 0.043(2) 0.0173(19) 0.0101(17) 0.0122(17)
C51 0.0163(15) 0.0129(15) 0.0124(14) 0.0041(12) 0.0063(12) 0.0013(12)
C52 0.0208(17) 0.0250(18) 0.0189(15) 0.0089(14) 0.0075(13) 0.0079(14)
C53 0.041(2) 0.0203(18) 0.0279(18) 0.0094(15) 0.0137(16) 0.0171(16)
C54 0.041(2) 0.0142(17) 0.036(2) 0.0083(15) 0.0116(17) 0.0038(15)
C55 0.0261(19) 0.0198(17) 0.0282(18) 0.0070(14) 0.0087(15) 0.0009(14)
C56 0.0168(16) 0.0183(16) 0.0171(15) 0.0054(13) 0.0049(12) 0.0027(13)
C57 0.0158(16) 0.0236(17) 0.0284(18) 0.0073(14) 0.0057(14) 0.0045(13)
C58 0.0224(19) 0.028(2) 0.039(2) 0.0125(17) -0.0017(16) 0.0032(15)
C59 0.049(3) 0.043(2) 0.035(2) 0.021(2) -0.0016(19) 0.007(2)

loop_
_atom_type_symbol
_atom_type_description
_atom_type_scat_dispersion_real
_atom_type_scat_dispersion_imag
_atom_type_scat_source
C C 0.0033 0.0016 'International Tables Vol C Tables 4.2.6.8 and 6.1.1.4'
H H 0.0000 0.0000 'International Tables Vol C Tables 4.2.6.8 and 6.1.1.4'
O O 0.0106 0.0060 'International Tables Vol C Tables 4.2.6.8 and 6.1.1.4'
Bi Bi -4.1077 10.2566 'International Tables Vol C Tables 4.2.6.8 and 6.1.1.4'
Li Li -0.0003 0.0001 'International Tables Vol C Tables 4.2.6.8 and 6.1.1.4'

loop_
_geom_angle_atom_site_label_1
_geom_angle_atom_site_label_2
_geom_angle_atom_site_label_3
_geom_angle
_geom_angle_site_symmetry_1
_geom_angle_site_symmetry_3
_geom_angle_publ_flag
O6 Bi1 O6 68.21(8) . 2_556 ?
O6 Bi1 O1 86.65(7) . . ?
O6 Bi1 O1 77.76(7) 2_556 . ?
O6 Bi1 O2 77.39(7) . . ?
O6 Bi1 O2 94.96(7) 2_556 . ?
O1 Bi1 O2 164.00(7) . . ?
O6 Bi1 O3 67.14(6) . . ?
O6 Bi1 O3 134.05(7) 2_556 . ?
O1 Bi1 O3 89.35(7) . . ?
O2 Bi1 O3 85.58(7) . . ?
O6 Bi1 O5 126.81(6) . 2_556 ?
O6 Bi1 O5 60.93(6) 2_556 2_556 ?
O1 Bi1 O5 96.68(6) . 2_556 ?
O2 Bi1 O5 92.01(7) . 2_556 ?
O3 Bi1 O5 164.95(6) . 2_556 ?
O6 Bi1 Li1 43.81(10) . . ?
O6 Bi1 Li1 78.02(10) 2_556 . ?
O1 Bi1 Li1 130.13(11) . . ?
O2 Bi1 Li1 33.87(10) . . ?
O3 Bi1 Li1 77.52(9) . . ?
O5 Bi1 Li1 108.31(9) 2_556 . ?
O6 Bi1 Li1 79.15(10) . 2_556 ?
O6 Bi1 Li1 43.82(9) 2_556 2_556 ?
O1 Bi1 Li1 34.29(9) . 2_556 ?
O2 Bi1 Li1 138.11(9) . 2_556 ?
O3 Bi1 Li1 116.03(10) . 2_556 ?
O5 Bi1 Li1 75.21(10) 2_556 2_556 ?
Li1 Bi1 Li1 112.54(10) . 2_556 ?
O6 Bi1 Bi1 35.07(5) . 2_556 ?
O6 Bi1 Bi1 33.14(5) 2_556 2_556 ?
O1 Bi1 Bi1 80.47(5) . 2_556 ?
O2 Bi1 Bi1 85.70(5) . 2_556 ?
O3 Bi1 Bi1 101.62(4) . 2_556 ?
O5 Bi1 Bi1 92.99(4) 2_556 2_556 ?
Li1 Bi1 Bi1 56.41(9) . 2_556 ?
Li1 Bi1 Bi1 56.13(8) 2_556 2_556 ?
O6 Bi1 Bi2 28.96(4) . . ?
O6 Bi1 Bi2 95.97(5) 2_556 . ?
O1 Bi1 Bi2 84.34(5) . . ?
O2 Bi1 Bi2 82.26(5) . . ?
O3 Bi1 Bi2 38.44(4) . . ?
O5 Bi1 Bi2 155.77(4) 2_556 . ?
Li1 Bi1 Bi2 55.88(9) . . ?
Li1 Bi1 Bi2 93.40(9) 2_556 . ?
Bi1 Bi1 Bi2 63.204(5) 2_556 . ?
O6 Bi2 O4 80.30(7) . . ?
O6 Bi2 O5 72.58(7) . . ?
O4 Bi2 O5 91.22(8) . . ?
O6 Bi2 O3 70.73(6) . . ?
O4 Bi2 O3 92.93(7) . . ?
O5 Bi2 O3 141.77(7) . . ?
O6 Bi2 Li1 43.78(10) . . ?
O4 Bi2 Li1 36.56(10) . . ?
O5 Bi2 Li1 81.85(10) . . ?
O3 Bi2 Li1 79.21(10) . . ?
O6 Bi2 Bi1 30.30(5) . . ?
O4 Bi2 Bi1 88.12(5) . . ?
O5 Bi2 Bi1 101.58(5) . . ?
O3 Bi2 Bi1 40.70(4) . . ?
Li1 Bi2 Bi1 56.17(9) . . ?
C11 O1 Li1 121.5(2) . 2_556 ?
C11 O1 Bi1 122.98(16) . . ?
Li1 O1 Bi1 102.91(17) 2_556 . ?
C21 O2 Li1 133.4(2) . . ?
C21 O2 Bi1 123.75(17) . . ?
Li1 O2 Bi1 102.82(18) . . ?
C31 O3 Bi2 119.86(17) . . ?
C31 O3 Bi1 137.18(17) . . ?
Bi2 O3 Bi1 100.86(6) . . ?
C41 O4 Li1 127.4(2) . . ?
C41 O4 Bi2 127.68(17) . . ?
Li1 O4 Bi2 104.42(17) . . ?
C51 O5 Bi2 128.45(16) . . ?
C51 O5 Bi1 125.22(16) . 2_556 ?
Bi2 O5 Bi1 101.57(7) . 2_556 ?
Bi2 O6 Bi1 120.74(8) . . ?
Bi2 O6 Bi1 124.85(9) . 2_556 ?
Bi1 O6 Bi1 111.79(7) . 2_556 ?
Bi2 O6 Li1 97.51(14) . . ?
Bi1 O6 Li1 95.49(15) . . ?
Bi1 O6 Li1 92.93(13) 2_556 . ?
O1 C11 C12 120.3(2) . . ?
O1 C11 C16 121.1(3) . . ?
C12 C11 C16 118.6(3) . . ?
C13 C12 C11 121.3(3) . . ?
C14 C13 C12 119.9(3) . . ?
C13 C14 C15 118.9(3) . . ?
C14 C15 C16 122.7(3) . . ?
C15 C16 C11 118.6(3) . . ?
C15 C16 C17 119.5(2) . . ?
C11 C16 C17 121.8(3) . . ?
C18 C17 C16 111.4(3) . . ?
C19 C18 C17 127.0(3) . . ?
O2 C21 C22 121.7(3) . . ?
O2 C21 C26 120.0(3) . . ?
C22 C21 C26 118.3(3) . . ?
C23 C22 C21 121.2(3) . . ?
C24 C23 C22 120.2(3) . . ?
C23 C24 C25 118.9(3) . . ?
C24 C25 C26 122.0(3) . . ?
C25 C26 C21 119.3(3) . . ?
C25 C26 C27 120.3(3) . . ?
C21 C26 C27 120.3(3) . . ?
C28 C27 C26 116.2(2) . . ?
C29 C28 C27 125.8(3) . . ?
C29 C28 Li1 80.4(2) . . ?
C27 C28 Li1 85.7(2) . . ?
O3 C31 C36 121.1(3) . . ?
O3 C31 C32 118.8(3) . . ?
C36 C31 C32 120.1(2) . . ?
C33 C32 C31 119.9(3) . . ?
C34 C33 C32 120.3(3) . . ?
C35 C34 C33 119.3(3) . . ?
C34 C35 C36 121.9(3) . . ?
C31 C36 C35 118.4(3) . . ?
C31 C36 C37 121.3(2) . . ?
C35 C36 C37 120.2(3) . . ?
C38 C37 C36 114.0(3) . . ?
C39 C38 C37 126.4(3) . . ?
O4 C41 C42 117.9(3) . . ?
O4 C41 C46 121.3(3) . . ?
C42 C41 C46 120.8(3) . . ?
C43 C42 C41 120.1(3) . . ?
C44 C43 C42 119.2(3) . . ?
C43 C44 C45 121.0(3) . . ?
C44 C45 C46 121.0(3) . . ?
C45 C46 C41 117.9(3) . . ?
C45 C46 C47 121.3(3) . . ?
C41 C46 C47 120.8(3) . . ?
C46 C47 C48 113.7(3) . . ?
C49 C48 C47 125.5(3) . . ?
O5 C51 C52 119.4(3) . . ?
O5 C51 C56 120.8(3) . . ?
C52 C51 C56 119.8(3) . . ?
C53 C52 C51 121.1(3) . . ?
C54 C53 C52 119.4(3) . . ?
C53 C54 C55 120.0(3) . . ?
C54 C55 C56 121.7(3) . . ?
C55 C56 C51 118.1(3) . . ?
C55 C56 C57 120.1(3) . . ?
C51 C56 C57 121.8(3) . . ?
C58 C57 C56 114.0(3) . . ?
C59 C58 C57 126.3(3) . . ?
O2 Li1 O1 111.0(3) . 2_556 ?
O2 Li1 O4 115.5(2) . . ?
O1 Li1 O4 127.9(3) 2_556 . ?
O2 Li1 O6 83.7(2) . . ?
O1 Li1 O6 85.6(2) 2_556 . ?
O4 Li1 O6 77.68(18) . . ?
O2 Li1 C28 88.7(2) . . ?
O1 Li1 C28 115.2(2) 2_556 . ?
O4 Li1 C28 88.36(19) . . ?
O6 Li1 C28 159.2(2) . . ?
O2 Li1 Bi2 100.55(19) . . ?
O1 Li1 Bi2 111.3(2) 2_556 . ?
O4 Li1 Bi2 39.01(11) . . ?
O6 Li1 Bi2 38.71(9) . . ?
C28 Li1 Bi2 125.25(18) . . ?
O2 Li1 Bi1 43.31(12) . . ?
O1 Li1 Bi1 96.55(19) 2_556 . ?
O4 Li1 Bi1 101.36(18) . . ?
O6 Li1 Bi1 40.69(9) . . ?
C28 Li1 Bi1 130.58(19) . . ?
Bi2 Li1 Bi1 67.96(10) . . ?
O2 Li1 Bi1 104.2(2) . 2_556 ?
O1 Li1 Bi1 42.79(12) 2_556 2_556 ?
O4 Li1 Bi1 102.4(2) . 2_556 ?
O6 Li1 Bi1 43.25(10) . 2_556 ?
C28 Li1 Bi1 157.22(18) . 2_556 ?
Bi2 Li1 Bi1 71.45(11) . 2_556 ?
Bi1 Li1 Bi1 67.46(10) . 2_556 ?

loop_
_geom_bond_atom_site_label_1
_geom_bond_atom_site_label_2
_geom_bond_distance
_geom_bond_site_symmetry_2
_geom_bond_publ_flag
Bi1 O6 2.1632(18) . ?
Bi1 O6 2.2731(17) 2_556 ?
Bi1 O1 2.3093(19) . ?
Bi1 O2 2.3232(19) . ?
Bi1 O3 2.4472(18) . ?
Bi1 O5 2.7190(19) 2_556 ?
Bi1 Li1 3.303(5) . ?
Bi1 Li1 3.313(5) 2_556 ?
Bi1 Bi1 3.6738(3) 2_556 ?
Bi1 Bi2 3.6854(2) . ?
Bi2 O6 2.0763(18) . ?
Bi2 O4 2.139(2) . ?
Bi2 O5 2.2431(19) . ?
Bi2 O3 2.3328(19) . ?
Bi2 Li1 3.291(5) . ?
O1 C11 1.352(3) . ?
O1 Li1 1.915(5) 2_556 ?
O2 C21 1.347(3) . ?
O2 Li1 1.888(5) . ?
O3 C31 1.374(3) . ?
O4 C41 1.376(3) . ?
O4 Li1 2.025(5) . ?
O5 C51 1.365(3) . ?
O5 Bi1 2.7190(19) 2_556 ?
O6 Bi1 2.2730(17) 2_556 ?
O6 Li1 2.297(5) . ?
C11 C12 1.407(4) . ?
C11 C16 1.411(4) . ?
C12 C13 1.396(4) . ?
C13 C14 1.387(4) . ?
C14 C15 1.385(4) . ?
C15 C16 1.395(4) . ?
C16 C17 1.506(4) . ?
C17 C18 1.496(4) . ?
C18 C19 1.307(4) . ?
C21 C22 1.399(4) . ?
C21 C26 1.408(4) . ?
C22 C23 1.386(4) . ?
C23 C24 1.381(4) . ?
C24 C25 1.384(4) . ?
C25 C26 1.384(4) . ?
C26 C27 1.511(4) . ?
C27 C28 1.502(4) . ?
C28 C29 1.317(4) . ?
C28 Li1 2.777(6) . ?
C31 C36 1.379(4) . ?
C31 C32 1.408(4) . ?
C32 C33 1.384(4) . ?
C33 C34 1.377(5) . ?
C34 C35 1.377(4) . ?
C35 C36 1.396(4) . ?
C36 C37 1.510(4) . ?
C37 C38 1.504(4) . ?
C38 C39 1.312(4) . ?
C41 C42 1.397(4) . ?
C41 C46 1.401(4) . ?
C42 C43 1.384(5) . ?
C43 C44 1.381(5) . ?
C44 C45 1.380(5) . ?
C45 C46 1.393(4) . ?
C46 C47 1.500(4) . ?
C47 C48 1.500(4) . ?
C48 C49 1.310(4) . ?
C51 C52 1.387(4) . ?
C51 C56 1.409(4) . ?
C52 C53 1.385(4) . ?
C53 C54 1.382(5) . ?
C54 C55 1.383(4) . ?
C55 C56 1.387(4) . ?
C56 C57 1.505(4) . ?
C57 C58 1.497(4) . ?
C58 C59 1.308(5) . ?
Li1 O1 1.915(5) 2_556 ?
Li1 Bi1 3.313(5) 2_556 ?
